data_4333110
loop_
_publ_author_name
'Zhou, Zhao-Hui'
'Hou, Shu-Ya'
'Cao, Ze-Xing'
'Tsai, Khi-Rui'
'Chow, Yuan L.'

_publ_section_title
;
 Syntheses, Spectroscopies and Structures of Molybdenum(VI) Complexes with
 Homocitrate
;
_journal_issue 20
_journal_name_full 'Inorganic Chemistry'
_journal_page_first 8447
_journal_page_last 8451
_journal_paper_doi 10.1021/ic061429f
_journal_volume 45
_journal_year 2006
_chemical_formula_sum 'C14 H24 Cl K5 Mo4 O30'
_chemical_formula_weight 1287.04
_chemical_name_common K5[(MoO2)2O3(C7H7O7)2]Cl.5H2O
_chemical_name_systematic
; 
 ? 
;
_space_group_IT_number 2
_symmetry_cell_setting triclinic
_symmetry_space_group_name_Hall '-P 1'
_symmetry_space_group_name_H-M 'P -1'
_atom_sites_solution_hydrogens geom
_atom_sites_solution_primary direct
_atom_sites_solution_secondary difmap
_audit_creation_method SHELXL-97
_cell_angle_alpha 86.640(1)
_cell_angle_beta 72.296(1)
_cell_angle_gamma 67.387(1)
_cell_formula_units_Z 2
_cell_length_a 11.1613(5)
_cell_length_b 12.1880(6)
_cell_length_c 15.2829(7)
_cell_measurement_reflns_used 6411
_cell_measurement_temperature 296(2)
_cell_measurement_theta_max 25.00
_cell_measurement_theta_min 1.40
_cell_volume 1824.25(15)
_computing_structure_refinement 'SHELXL-97 (Sheldrick, 1997)'
_computing_structure_solution 'SHELXS-97 (Sheldrick, 1990)'
_diffrn_ambient_temperature 296(2)
_diffrn_measured_fraction_theta_full 0.997
_diffrn_measured_fraction_theta_max 0.997
_diffrn_measurement_device_type BRUKER-APEX-CCD
_diffrn_radiation_monochromator graphite
_diffrn_radiation_source 'fine-focus sealed tube'
_diffrn_radiation_type MoK\a
_diffrn_radiation_wavelength 0.71073
_diffrn_reflns_av_R_equivalents 0.1235
_diffrn_reflns_av_sigmaI/netI 0.0876
_diffrn_reflns_limit_h_max 13
_diffrn_reflns_limit_h_min -13
_diffrn_reflns_limit_k_max 14
_diffrn_reflns_limit_k_min -14
_diffrn_reflns_limit_l_max 18
_diffrn_reflns_limit_l_min -18
_diffrn_reflns_number 17627
_diffrn_reflns_theta_full 25.00
_diffrn_reflns_theta_max 25.00
_diffrn_reflns_theta_min 1.40
_exptl_absorpt_coefficient_mu 2.092
_exptl_absorpt_correction_T_max 0.8674
_exptl_absorpt_correction_T_min 0.5920
_exptl_crystal_colour colorless
_exptl_crystal_density_diffrn 2.343
_exptl_crystal_density_method 'not measured'
_exptl_crystal_description needle
_exptl_crystal_F_000 1256
_exptl_crystal_size_max 0.28
_exptl_crystal_size_mid 0.16
_exptl_crystal_size_min 0.07
_refine_diff_density_max 1.412
_refine_diff_density_min -0.868
_refine_diff_density_rms 0.160
_refine_ls_extinction_method none
_refine_ls_goodness_of_fit_ref 1.231
_refine_ls_hydrogen_treatment mixed
_refine_ls_matrix_type full
_refine_ls_number_parameters 523
_refine_ls_number_reflns 6411
_refine_ls_number_restraints 17
_refine_ls_restrained_S_all 1.229
_refine_ls_R_factor_all 0.0609
_refine_ls_R_factor_gt 0.0572
_refine_ls_shift/su_max 0.000
_refine_ls_shift/su_mean 0.000
_refine_ls_structure_factor_coef Fsqd
_refine_ls_weighting_details 'calc w=1/[\s^2^(Fo^2^)+(0.0047P)^2^+8.7888P] where P=(Fo^2^+2Fc^2^)/3'
_refine_ls_weighting_scheme calc
_refine_ls_wR_factor_gt 0.1277
_refine_ls_wR_factor_ref 0.1299
_reflns_number_gt 6072
_reflns_number_total 6411
_reflns_threshold_expression >2sigma(I)
_cod_data_source_file ic061429fsup2.cif
_cod_data_source_block sad
_cod_depositor_comments
;
The following automatic conversions were performed:

'_symmetry_cell_setting' value 'Triclinic' changed to 'triclinic'
according to /home/saulius/struct/CIF-dictionaries/cif_core.dic
dictionary named 'cif_core.dic' version 2.4.2 from 2011-04-26.

Automatic conversion script
Id: cif_fix_values 1891 2012-01-12 08:04:46Z andrius 
;
_cod_original_cell_volume 1824.3(2)
_cod_original_sg_symbol_H-M P-1
_cod_database_code 4333110

loop_
_symmetry_equiv_pos_as_xyz
'x, y, z'
'-x, -y, -z'

loop_
_atom_site_label
_atom_site_type_symbol
_atom_site_fract_x
_atom_site_fract_y
_atom_site_fract_z
_atom_site_U_iso_or_equiv
_atom_site_adp_type
_atom_site_occupancy
_atom_site_symmetry_multiplicity
_atom_site_calc_flag
_atom_site_refinement_flags
Mo1 Mo 0.09494(6) 0.93332(5) 0.14436(4) 0.02212(16) Uani 1 1 d .
Mo2 Mo 0.18333(6) 0.80645(5) 0.33047(4) 0.02077(16) Uani 1 1 d .
Mo3 Mo 0.24880(6) 0.49243(5) 0.29802(4) 0.02051(16) Uani 1 1 d .
Mo4 Mo 0.06852(6) 0.47208(5) 0.16353(4) 0.02051(16) Uani 1 1 d .
K1 K 0.00598(16) 0.75470(14) 0.00157(12) 0.0318(4) Uani 1 1 d .
K2 K 0.29188(17) 0.15412(15) 0.14482(14) 0.0391(4) Uani 1 1 d .
K3 K 0.0141(2) 0.66578(17) 0.53452(14) 0.0450(5) Uani 1 1 d .
K4 K 0.4559(2) 0.3062(2) 0.45431(16) 0.0567(6) Uani 1 1 d .
K5 K -0.1677(2) 1.0352(2) 0.40515(18) 0.0581(6) Uani 1 1 d .
Cl1 Cl -0.2848(2) 0.8498(2) 0.54139(16) 0.0488(5) Uani 1 1 d .
O1 O 0.1905(4) 0.8449(4) 0.0241(3) 0.0226(10) Uani 1 1 d .
O2 O 0.2989(5) 0.9373(4) 0.1064(4) 0.0288(11) Uani 1 1 d .
O3 O 0.5093(5) 0.8518(5) 0.0098(4) 0.0394(14) Uani 1 1 d .
O4 O 0.2272(4) 0.7497(4) 0.1816(3) 0.0206(10) Uani 1 1 d .
O5 O 0.3465(4) 0.5547(4) 0.1628(4) 0.0241(10) Uani 1 1 d .
O6 O 0.5362(7) 0.8939(7) -0.2618(4) 0.0517(17) Uani 1 1 d D
O7 O 0.3699(7) 0.8903(7) -0.3105(5) 0.0596(19) Uani 1 1 d .
O8 O -0.0386(5) 0.8907(5) 0.1588(4) 0.0322(12) Uani 1 1 d .
O9 O 0.0314(6) 1.0811(4) 0.1243(4) 0.0419(14) Uani 1 1 d .
O10 O 0.0917(5) 0.9449(4) 0.2701(3) 0.0236(10) Uani 1 1 d .
O11 O -0.1160(4) 0.5857(4) 0.1812(3) 0.0239(10) Uani 1 1 d .
O12 O -0.0491(5) 0.4394(4) 0.2989(4) 0.0281(11) Uani 1 1 d .
O13 O -0.2333(6) 0.5349(5) 0.4167(4) 0.0376(13) Uani 1 1 d .
O14 O 0.0569(4) 0.6154(4) 0.2602(3) 0.0229(10) Uani 1 1 d .
O15 O -0.0204(5) 0.7879(4) 0.3403(4) 0.0251(11) Uani 1 1 d .
O17 O -0.2279(6) 0.3904(5) 0.1432(4) 0.0410(14) Uani 1 1 d .
O16 O -0.3127(5) 0.5688(5) 0.0908(4) 0.0361(13) Uani 1 1 d D
O18 O 0.1022(5) 0.8619(5) 0.4431(4) 0.0315(12) Uani 1 1 d .
O19 O 0.3369(5) 0.8193(5) 0.3074(4) 0.0331(12) Uani 1 1 d .
O20 O 0.2403(5) 0.6402(4) 0.3441(4) 0.0272(11) Uani 1 1 d .
O21 O 0.2172(4) 0.4035(4) 0.2127(3) 0.0205(10) Uani 1 1 d .
O22 O 0.4074(5) 0.3984(4) 0.2985(4) 0.0319(12) Uani 1 1 d .
O23 O 0.1452(5) 0.4679(5) 0.3983(4) 0.0323(12) Uani 1 1 d .
O24 O 0.0750(5) 0.3475(5) 0.1147(4) 0.0367(13) Uani 1 1 d .
O25 O 0.1381(5) 0.5395(5) 0.0699(4) 0.0292(11) Uani 1 1 d .
C1 C 0.3346(6) 0.7902(6) -0.0037(5) 0.0227(15) Uani 1 1 d .
C2 C 0.3885(7) 0.8640(6) 0.0403(5) 0.0259(15) Uani 1 1 d .
C3 C 0.3771(7) 0.6636(6) 0.0320(5) 0.0215(14) Uani 1 1 d .
H3A H 0.3553 0.6141 -0.0031 0.026 Uiso 1 1 calc R
H3B H 0.4753 0.6306 0.0193 0.026 Uiso 1 1 calc R
C4 C 0.3134(6) 0.6546(6) 0.1319(5) 0.0187(14) Uani 1 1 d .
C5 C 0.3879(7) 0.7825(6) -0.1081(5) 0.0239(15) Uani 1 1 d .
H5A H 0.4868 0.7499 -0.1274 0.029 Uiso 1 1 calc R
H5B H 0.3593 0.7284 -0.1327 0.029 Uiso 1 1 calc R
C6 C 0.3375(8) 0.9027(7) -0.1478(6) 0.0368(18) Uani 1 1 d .
H6A H 0.2406 0.9286 -0.1389 0.044 Uiso 1 1 calc R
H6B H 0.3512 0.9608 -0.1154 0.044 Uiso 1 1 calc R
C7 C 0.4111(8) 0.8959(7) -0.2475(6) 0.0367(19) Uani 1 1 d .
C11 C -0.2032(7) 0.6269(6) 0.2729(5) 0.0230(15) Uani 1 1 d .
C12 C -0.1621(7) 0.5281(6) 0.3358(5) 0.0258(16) Uani 1 1 d .
C13 C -0.1835(7) 0.7372(6) 0.3013(5) 0.0253(15) Uani 1 1 d .
H13A H -0.2088 0.7990 0.2597 0.030 Uiso 1 1 calc R
H13B H -0.2448 0.7673 0.3627 0.030 Uiso 1 1 calc R
C14 C -0.0392(7) 0.7129(6) 0.3005(5) 0.0206(14) Uani 1 1 d .
C15 C -0.3506(7) 0.6609(7) 0.2760(6) 0.0294(16) Uani 1 1 d .
H15A H -0.3723 0.7218 0.2330 0.035 Uiso 1 1 calc R
H15B H -0.4096 0.6948 0.3372 0.035 Uiso 1 1 calc R
C16 C -0.3803(7) 0.5557(7) 0.2521(6) 0.0309(17) Uani 1 1 d .
H16A H -0.3642 0.4975 0.2977 0.037 Uiso 1 1 calc R
H16B H -0.4761 0.5838 0.2567 0.037 Uiso 1 1 calc R
C17 C -0.2974(7) 0.4948(7) 0.1583(6) 0.0297(17) Uani 1 1 d .
O1W O -0.2682(7) 0.8043(6) 0.0727(6) 0.0532(17) Uani 1 1 d D
O2W O 0.1231(8) 0.1460(6) 0.3203(6) 0.065(2) Uani 1 1 d D
O4W O 0.6137(15) 0.3970(13) 0.5158(11) 0.143(6) Uani 1 1 d D
O3W O 0.5811(8) 0.1288(6) 0.5466(5) 0.0564(18) Uani 1 1 d D
O5W O -0.1769(12) 1.2476(9) 0.3128(8) 0.096(3) Uani 1 1 d D
H6 H 0.581(13) 0.885(14) -0.319(2) 0.116 Uiso 1 1 d D
H16 H -0.251(10) 0.529(12) 0.043(6) 0.116 Uiso 1 1 d D
H1W1 H -0.271(13) 0.746(9) 0.106(9) 0.116 Uiso 1 1 d D
H1W2 H -0.337(9) 0.830(11) 0.053(10) 0.116 Uiso 1 1 d D
H2W1 H 0.051(10) 0.195(8) 0.310(12) 0.116 Uiso 1 1 d D
H2W2 H 0.131(13) 0.075(4) 0.310(11) 0.116 Uiso 1 1 d D
H3W1 H 0.607(14) 0.143(11) 0.590(6) 0.116 Uiso 1 1 d D
H3W2 H 0.574(15) 0.062(6) 0.553(9) 0.116 Uiso 1 1 d D
H4W1 H 0.653(15) 0.357(12) 0.464(5) 0.116 Uiso 1 1 d D
H4W2 H 0.645(14) 0.356(11) 0.557(6) 0.116 Uiso 1 1 d D

loop_
_atom_site_aniso_label
_atom_site_aniso_U_11
_atom_site_aniso_U_22
_atom_site_aniso_U_33
_atom_site_aniso_U_23
_atom_site_aniso_U_13
_atom_site_aniso_U_12
Mo1 0.0245(3) 0.0191(3) 0.0208(3) 0.0016(2) -0.0068(2) -0.0065(2)
Mo2 0.0241(3) 0.0194(3) 0.0214(3) -0.0001(2) -0.0090(2) -0.0094(2)
Mo3 0.0241(3) 0.0179(3) 0.0215(3) 0.0032(2) -0.0103(2) -0.0079(2)
Mo4 0.0204(3) 0.0209(3) 0.0202(3) -0.0017(2) -0.0067(2) -0.0073(2)
K1 0.0346(8) 0.0297(8) 0.0354(10) 0.0012(7) -0.0179(8) -0.0111(7)
K2 0.0367(9) 0.0319(9) 0.0471(12) -0.0008(8) -0.0061(8) -0.0163(7)
K3 0.0564(11) 0.0405(10) 0.0380(11) 0.0084(9) -0.0113(9) -0.0218(9)
K4 0.0669(14) 0.0509(12) 0.0389(12) 0.0024(10) -0.0212(11) -0.0044(10)
K5 0.0392(10) 0.0501(12) 0.0662(16) 0.0000(11) -0.0023(10) -0.0073(9)
Cl1 0.0511(12) 0.0489(12) 0.0361(12) 0.0005(10) -0.0010(10) -0.0176(10)
O1 0.022(2) 0.028(2) 0.018(3) 0.001(2) -0.0043(19) -0.012(2)
O2 0.033(3) 0.032(3) 0.027(3) -0.001(2) -0.007(2) -0.019(2)
O3 0.032(3) 0.052(3) 0.042(4) 0.000(3) -0.009(3) -0.025(3)
O4 0.026(2) 0.017(2) 0.015(2) -0.0020(19) -0.0025(19) -0.0065(19)
O5 0.025(2) 0.016(2) 0.027(3) 0.002(2) -0.007(2) -0.0042(19)
O6 0.056(4) 0.079(5) 0.027(3) 0.009(3) -0.003(3) -0.041(4)
O7 0.056(4) 0.085(5) 0.036(4) 0.008(4) -0.025(3) -0.017(4)
O8 0.023(2) 0.043(3) 0.029(3) -0.002(2) -0.006(2) -0.012(2)
O9 0.059(4) 0.017(2) 0.040(4) 0.004(2) -0.014(3) -0.005(2)
O10 0.031(2) 0.018(2) 0.020(3) 0.001(2) -0.007(2) -0.009(2)
O11 0.019(2) 0.026(2) 0.025(3) -0.003(2) -0.007(2) -0.0069(19)
O12 0.028(3) 0.025(3) 0.031(3) 0.009(2) -0.009(2) -0.011(2)
O13 0.041(3) 0.040(3) 0.027(3) 0.007(3) -0.009(3) -0.013(3)
O14 0.020(2) 0.021(2) 0.028(3) 0.001(2) -0.009(2) -0.0079(19)
O15 0.024(2) 0.021(2) 0.030(3) -0.005(2) -0.005(2) -0.011(2)
O17 0.042(3) 0.034(3) 0.050(4) 0.001(3) -0.012(3) -0.019(3)
O16 0.035(3) 0.041(3) 0.033(3) -0.001(3) -0.011(2) -0.014(2)
O18 0.043(3) 0.032(3) 0.023(3) 0.002(2) -0.009(2) -0.019(2)
O19 0.030(3) 0.034(3) 0.040(3) 0.001(2) -0.013(2) -0.016(2)
O20 0.039(3) 0.018(2) 0.029(3) 0.000(2) -0.019(2) -0.008(2)
O21 0.022(2) 0.015(2) 0.024(3) -0.0044(19) -0.008(2) -0.0050(18)
O22 0.033(3) 0.025(3) 0.038(3) 0.004(2) -0.016(2) -0.007(2)
O23 0.044(3) 0.033(3) 0.020(3) 0.002(2) -0.006(2) -0.017(2)
O24 0.036(3) 0.031(3) 0.044(4) -0.007(3) -0.018(3) -0.009(2)
O25 0.023(2) 0.037(3) 0.023(3) 0.002(2) -0.005(2) -0.008(2)
C1 0.017(3) 0.020(3) 0.028(4) 0.000(3) -0.003(3) -0.007(3)
C2 0.033(4) 0.030(4) 0.016(4) 0.010(3) -0.007(3) -0.016(3)
C3 0.022(3) 0.019(3) 0.021(4) -0.002(3) -0.004(3) -0.007(3)
C4 0.017(3) 0.024(3) 0.021(4) 0.004(3) -0.008(3) -0.011(3)
C5 0.027(3) 0.029(4) 0.015(4) 0.001(3) -0.003(3) -0.013(3)
C6 0.039(4) 0.040(4) 0.022(4) 0.007(4) -0.004(3) -0.009(4)
C7 0.042(4) 0.035(4) 0.029(5) 0.008(4) -0.007(4) -0.013(4)
C11 0.024(3) 0.029(4) 0.018(4) -0.003(3) -0.005(3) -0.012(3)
C12 0.024(3) 0.032(4) 0.025(4) -0.003(3) -0.008(3) -0.013(3)
C13 0.023(3) 0.020(3) 0.031(4) 0.000(3) -0.008(3) -0.006(3)
C14 0.029(3) 0.018(3) 0.017(4) 0.006(3) -0.007(3) -0.012(3)
C15 0.024(3) 0.037(4) 0.027(4) -0.002(3) -0.008(3) -0.010(3)
C16 0.030(4) 0.037(4) 0.031(4) 0.000(3) -0.008(3) -0.019(3)
C17 0.024(3) 0.034(4) 0.035(5) 0.003(4) -0.008(3) -0.016(3)
O1W 0.048(4) 0.049(4) 0.071(5) 0.009(4) -0.021(4) -0.027(3)
O2W 0.089(6) 0.044(4) 0.062(5) -0.010(4) -0.007(4) -0.035(4)
O4W 0.166(12) 0.202(14) 0.147(13) 0.103(11) -0.102(11) -0.132(11)
O3W 0.071(4) 0.044(4) 0.051(4) -0.005(3) -0.030(4) -0.009(3)
O5W 0.126(8) 0.069(6) 0.109(9) 0.018(6) -0.043(7) -0.050(7)

loop_
_atom_type_symbol
_atom_type_description
_atom_type_scat_dispersion_real
_atom_type_scat_dispersion_imag
_atom_type_scat_source
C C 0.0033 0.0016 'International Tables Vol C Tables 4.2.6.8 and 6.1.1.4'
H H 0.0000 0.0000 'International Tables Vol C Tables 4.2.6.8 and 6.1.1.4'
O O 0.0106 0.0060 'International Tables Vol C Tables 4.2.6.8 and 6.1.1.4'
Cl Cl 0.1484 0.1585 'International Tables Vol C Tables 4.2.6.8 and 6.1.1.4'
K K 0.2009 0.2494 'International Tables Vol C Tables 4.2.6.8 and 6.1.1.4'
Mo Mo -1.6832 0.6857 'International Tables Vol C Tables 4.2.6.8 and 6.1.1.4'

loop_
_geom_angle_atom_site_label_1
_geom_angle_atom_site_label_2
_geom_angle_atom_site_label_3
_geom_angle
_geom_angle_site_symmetry_1
_geom_angle_site_symmetry_3
O8 Mo1 O9 104.1(3) . .
O8 Mo1 O10 100.5(2) . .
O9 Mo1 O10 100.2(2) . .
O8 Mo1 O1 91.4(2) . .
O9 Mo1 O1 107.0(3) . .
O10 Mo1 O1 146.55(19) . .
O8 Mo1 O2 163.7(2) . .
O9 Mo1 O2 89.0(3) . .
O10 Mo1 O2 86.34(19) . .
O1 Mo1 O2 75.29(18) . .
O8 Mo1 O4 91.9(2) . .
O9 Mo1 O4 163.1(2) . .
O10 Mo1 O4 71.00(17) . .
O1 Mo1 O4 77.54(18) . .
O2 Mo1 O4 76.26(18) . .
O8 Mo1 K1 44.87(18) . .
O9 Mo1 K1 110.8(2) . .
O10 Mo1 K1 137.45(14) . .
O1 Mo1 K1 46.62(13) . .
O2 Mo1 K1 121.54(13) . .
O4 Mo1 K1 84.40(11) . .
O8 Mo1 K2 158.25(18) . 1_565
O9 Mo1 K2 56.8(2) . 1_565
O10 Mo1 K2 75.37(14) . 1_565
O1 Mo1 K2 103.72(13) . 1_565
O2 Mo1 K2 37.88(13) . 1_565
O4 Mo1 K2 106.44(11) . 1_565
K1 Mo1 K2 146.46(4) . 1_565
O8 Mo1 K5 70.17(18) . .
O9 Mo1 K5 85.6(2) . .
O10 Mo1 K5 38.15(14) . .
O1 Mo1 K5 160.06(14) . .
O2 Mo1 K5 121.28(14) . .
O4 Mo1 K5 94.91(12) . .
K1 Mo1 K5 114.86(4) . .
K2 Mo1 K5 96.11(4) 1_565 .
O19 Mo2 O18 103.1(3) . .
O19 Mo2 O20 99.1(2) . .
O18 Mo2 O20 101.2(2) . .
O19 Mo2 O10 99.1(2) . .
O18 Mo2 O10 99.0(2) . .
O20 Mo2 O10 148.83(19) . .
O19 Mo2 O4 92.0(2) . .
O18 Mo2 O4 163.4(2) . .
O20 Mo2 O4 82.77(19) . .
O10 Mo2 O4 71.52(18) . .
O19 Mo2 O15 172.2(2) . .
O18 Mo2 O15 84.2(2) . .
O20 Mo2 O15 81.89(19) . .
O10 Mo2 O15 76.79(18) . .
O4 Mo2 O15 80.38(17) . .
O19 Mo2 K5 130.59(18) . .
O18 Mo2 K5 58.02(18) . .
O20 Mo2 K5 127.80(16) . .
O10 Mo2 K5 49.09(15) . .
O4 Mo2 K5 106.74(12) . .
O15 Mo2 K5 51.23(12) . .
O19 Mo2 K3 127.5(2) . .
O18 Mo2 K3 50.93(17) . .
O20 Mo2 K3 55.72(17) . .
O10 Mo2 K3 126.55(14) . .
O4 Mo2 K3 123.60(12) . .
O15 Mo2 K3 59.44(14) . .
K5 Mo2 K3 78.70(5) . .
O22 Mo3 O23 103.3(3) . .
O22 Mo3 O20 101.0(2) . .
O23 Mo3 O20 94.9(2) . .
O22 Mo3 O21 100.3(2) . .
O23 Mo3 O21 99.2(2) . .
O20 Mo3 O21 150.9(2) . .
O22 Mo3 O5 88.3(2) . .
O23 Mo3 O5 168.3(2) . .
O20 Mo3 O5 81.5(2) . .
O21 Mo3 O5 79.58(19) . .
O22 Mo3 O14 166.4(2) . .
O23 Mo3 O14 89.0(2) . .
O20 Mo3 O14 83.38(18) . .
O21 Mo3 O14 71.65(17) . .
O5 Mo3 O14 79.57(17) . .
O22 Mo3 K4 36.5(2) . .
O23 Mo3 K4 68.58(18) . .
O20 Mo3 K4 92.74(15) . .
O21 Mo3 K4 116.05(14) . .
O5 Mo3 K4 122.53(12) . .
O14 Mo3 K4 156.88(13) . .
O22 Mo3 K3 114.38(19) . .
O23 Mo3 K3 42.27(17) . .
O20 Mo3 K3 53.26(16) . .
O21 Mo3 K3 131.57(14) . .
O5 Mo3 K3 131.44(12) . .
O14 Mo3 K3 78.59(13) . .
K4 Mo3 K3 80.84(5) . .
O24 Mo4 O25 103.2(3) . .
O24 Mo4 O21 99.9(2) . .
O25 Mo4 O21 101.1(2) . .
O24 Mo4 O11 104.5(2) . .
O25 Mo4 O11 93.9(2) . .
O21 Mo4 O11 147.5(2) . .
O24 Mo4 O12 91.6(2) . .
O25 Mo4 O12 163.6(2) . .
O21 Mo4 O12 83.10(19) . .
O11 Mo4 O12 75.2(2) . .
O24 Mo4 O14 166.4(2) . .
O25 Mo4 O14 89.5(2) . .
O21 Mo4 O14 72.54(17) . .
O11 Mo4 O14 79.03(17) . .
O12 Mo4 O14 76.52(18) . .
O24 Mo4 K2 46.14(18) . .
O25 Mo4 K2 108.72(16) . .
O21 Mo4 K2 53.75(13) . .
O11 Mo4 K2 145.59(14) . .
O12 Mo4 K2 86.65(13) . .
O14 Mo4 K2 125.27(12) . .
O24 Mo4 K1 113.4(2) . .
O25 Mo4 K1 32.80(16) . .
O21 Mo4 K1 126.31(14) . .
O11 Mo4 K1 61.36(15) . .
O12 Mo4 K1 133.62(13) . .
O14 Mo4 K1 79.91(13) . .
K2 Mo4 K1 138.95(4) . .
O9 K1 O1W 92.7(2) 2_575 .
O9 K1 O24 78.44(18) 2_575 2_565
O1W K1 O24 70.4(2) . 2_565
O9 K1 O25 156.37(18) 2_575 .
O1W K1 O25 106.28(19) . .
O24 K1 O25 94.48(16) 2_565 .
O9 K1 O1 84.26(17) 2_575 .
O1W K1 O1 137.34(18) . .
O24 K1 O1 148.33(17) 2_565 .
O25 K1 O1 90.86(15) . .
O9 K1 O8 102.71(17) 2_575 .
O1W K1 O8 83.59(19) . .
O24 K1 O8 153.95(16) 2_565 .
O25 K1 O8 93.51(16) . .
O1 K1 O8 56.08(14) . .
O9 K1 O17 85.14(18) 2_575 2_565
O1W K1 O17 137.66(19) . 2_565
O24 K1 O17 67.78(16) 2_565 2_565
O25 K1 O17 71.36(17) . 2_565
O1 K1 O17 84.61(15) . 2_565
O8 K1 O17 138.16(16) . 2_565
O9 K1 Mo1 93.90(13) 2_575 .
O1W K1 Mo1 107.94(16) . .
O24 K1 Mo1 171.96(13) 2_565 .
O25 K1 Mo1 93.53(11) . .
O1 K1 Mo1 30.65(10) . .
O8 K1 Mo1 25.46(10) . .
O17 K1 Mo1 114.40(12) 2_565 .
O9 K1 Mo4 171.70(13) 2_575 .
O1W K1 Mo4 87.52(16) . .
O24 K1 Mo4 93.84(13) 2_565 .
O25 K1 Mo4 19.67(10) . .
O1 K1 Mo4 101.20(11) . .
O8 K1 Mo4 85.57(13) . .
O17 K1 Mo4 89.12(13) 2_565 .
Mo1 K1 Mo4 93.94(4) . .
O9 K1 K2 52.98(14) 2_575 2_565
O1W K1 K2 52.01(18) . 2_565
O24 K1 K2 39.13(11) 2_565 2_565
O25 K1 K2 130.40(11) . 2_565
O1 K1 K2 136.81(12) . 2_565
O8 K1 K2 121.64(11) . 2_565
O17 K1 K2 96.11(13) 2_565 2_565
Mo1 K1 K2 133.52(5) . 2_565
Mo4 K1 K2 121.98(5) . 2_565
O3 K2 O2 94.64(17) 2_665 1_545
O3 K2 O2W 169.6(2) 2_665 .
O2 K2 O2W 86.66(18) 1_545 .
O3 K2 O24 99.75(19) 2_665 .
O2 K2 O24 115.09(16) 1_545 .
O2W K2 O24 89.0(2) . .
O3 K2 O6 94.26(17) 2_665 2_665
O2 K2 O6 103.9(2) 1_545 2_665
O2W K2 O6 75.4(2) . 2_665
O24 K2 O6 137.0(2) . 2_665
O3 K2 O21 97.38(16) 2_665 .
O2 K2 O21 166.64(15) 1_545 .
O2W K2 O21 82.57(17) . .
O24 K2 O21 57.04(13) . .
O6 K2 O21 81.03(18) 2_665 .
O3 K2 O1W 52.59(16) 2_665 2_565
O2 K2 O1W 81.65(16) 1_545 2_565
O2W K2 O1W 137.7(2) . 2_565
O24 K2 O1W 60.61(17) . 2_565
O6 K2 O1W 146.84(17) 2_665 2_565
O21 K2 O1W 101.12(16) . 2_565
O3 K2 Mo4 99.67(14) 2_665 .
O2 K2 Mo4 140.34(12) 1_545 .
O2W K2 Mo4 85.67(16) . .
O24 K2 Mo4 26.03(10) . .
O6 K2 Mo4 111.59(16) 2_665 .
O21 K2 Mo4 31.01(8) . .
O1W K2 Mo4 78.31(13) 2_565 .
O3 K2 Mo1 116.88(13) 2_665 1_545
O2 K2 Mo1 29.80(10) 1_545 1_545
O2W K2 Mo1 68.28(14) . 1_545
O24 K2 Mo1 90.59(11) . 1_545
O6 K2 Mo1 118.58(15) 2_665 1_545
O21 K2 Mo1 137.11(10) . 1_545
O1W K2 Mo1 82.43(10) 2_565 1_545
Mo4 K2 Mo1 113.03(4) . 1_545
O3 K2 K1 91.95(13) 2_665 2_565
O2 K2 K1 78.29(12) 1_545 2_565
O2W K2 K1 98.41(18) . 2_565
O24 K2 K1 38.62(11) . 2_565
O6 K2 K1 173.21(15) 2_665 2_565
O21 K2 K1 95.46(10) . 2_565
O1W K2 K1 39.43(11) 2_565 2_565
Mo4 K2 K1 64.52(4) . 2_565
Mo1 K2 K1 60.47(3) 1_545 2_565
O23 K3 O12 67.34(15) 2_566 2_566
O23 K3 O23 78.83(17) 2_566 .
O12 K3 O23 104.36(16) 2_566 .
O23 K3 O2W 97.83(19) 2_566 2_566
O12 K3 O2W 72.6(2) 2_566 2_566
O23 K3 O2W 176.2(2) . 2_566
O23 K3 O13 85.29(16) 2_566 2_566
O12 K3 O13 45.04(15) 2_566 2_566
O23 K3 O13 67.62(16) . 2_566
O2W K3 O13 110.6(2) 2_566 2_566
O23 K3 O18 160.50(17) 2_566 .
O12 K3 O18 127.87(15) 2_566 .
O23 K3 O18 105.40(16) . .
O2W K3 O18 78.33(19) 2_566 .
O13 K3 O18 114.04(16) 2_566 .
O23 K3 O20 130.42(15) 2_566 .
O12 K3 O20 127.96(15) 2_566 .
O23 K3 O20 52.50(14) . .
O2W K3 O20 131.09(19) 2_566 .
O13 K3 O20 84.41(15) 2_566 .
O18 K3 O20 53.66(13) . .
O23 K3 Cl1 77.24(13) 2_566 .
O12 K3 Cl1 117.25(12) 2_566 .
O23 K3 Cl1 117.68(13) . .
O2W K3 Cl1 62.80(18) 2_566 .
O13 K3 Cl1 159.85(14) 2_566 .
O18 K3 Cl1 84.11(12) . .
O20 K3 Cl1 114.59(11) . .
O23 K3 C12 73.18(17) 2_566 2_566
O12 K3 C12 23.11(16) 2_566 2_566
O23 K3 C12 84.05(17) . 2_566
O2W K3 C12 93.4(2) 2_566 2_566
O13 K3 C12 22.21(17) 2_566 2_566
O18 K3 C12 125.84(16) . 2_566
O20 K3 C12 106.46(16) . 2_566
Cl1 K3 C12 138.75(15) . 2_566
O23 K3 O15 113.69(15) 2_566 .
O12 K3 O15 178.87(14) 2_566 .
O23 K3 O15 75.53(14) . .
O2W K3 O15 107.6(2) 2_566 .
O13 K3 O15 134.20(15) 2_566 .
O18 K3 O15 51.25(12) . .
O20 K3 O15 51.07(12) . .
Cl1 K3 O15 63.66(10) . .
C12 K3 O15 156.23(16) 2_566 .
O23 K3 Mo2 148.12(13) 2_566 .
O12 K3 Mo2 141.50(12) 2_566 .
O23 K3 Mo2 79.61(11) . .
O2W K3 Mo2 104.14(17) 2_566 .
O13 K3 Mo2 107.66(12) 2_566 .
O18 K3 Mo2 26.10(10) . .
O20 K3 Mo2 29.75(9) . .
Cl1 K3 Mo2 92.49(6) . .
C12 K3 Mo2 127.25(14) 2_566 .
O15 K3 Mo2 37.38(8) . .
O23 K3 Mo3 101.27(12) 2_566 .
O12 K3 Mo3 119.76(12) 2_566 .
O23 K3 Mo3 23.45(11) . .
O2W K3 Mo3 160.24(17) 2_566 .
O13 K3 Mo3 76.24(12) 2_566 .
O18 K3 Mo3 81.97(11) . .
O20 K3 Mo3 29.33(8) . .
Cl1 K3 Mo3 116.74(7) . .
C12 K3 Mo3 96.95(14) 2_566 .
O15 K3 Mo3 59.77(9) . .
Mo2 K3 Mo3 56.34(3) . .
O3W K4 O22 152.0(2) . .
O3W K4 O13 106.5(2) . 2_566
O22 K4 O13 100.26(17) . 2_566
O3W K4 O4W 77.2(3) . .
O22 K4 O4W 113.0(3) . .
O13 K4 O4W 86.6(4) 2_566 .
O3W K4 O7 76.3(2) . 2_665
O22 K4 O7 75.67(18) . 2_665
O13 K4 O7 162.2(2) 2_566 2_665
O4W K4 O7 111.1(4) . 2_665
O3W K4 Cl1 82.20(18) . 2_566
O22 K4 Cl1 90.33(13) . 2_566
O13 K4 Cl1 88.83(14) 2_566 2_566
O4W K4 Cl1 156.7(3) . 2_566
O7 K4 Cl1 73.97(16) 2_665 2_566
O3W K4 O4W 127.5(3) . 2_666
O22 K4 O4W 75.4(3) . 2_666
O13 K4 O4W 54.6(3) 2_566 2_666
O4W K4 O4W 55.4(4) . 2_666
O7 K4 O4W 137.7(3) 2_665 2_666
Cl1 K4 O4W 136.0(2) 2_566 2_666
O3W K4 Mo3 163.51(17) . .
O22 K4 Mo3 22.11(11) . .
O13 K4 Mo3 79.43(13) 2_566 .
O4W K4 Mo3 118.9(3) . .
O7 K4 Mo3 93.41(14) 2_665 .
Cl1 K4 Mo3 82.56(7) 2_566 .
O4W K4 Mo3 68.6(2) 2_666 .
O3W K4 K5 43.18(18) . 1_645
O22 K4 K5 112.39(13) . 1_645
O13 K4 K5 146.46(14) 2_566 1_645
O4W K4 K5 74.0(3) . 1_645
O7 K4 K5 44.49(13) 2_665 1_645
Cl1 K4 K5 98.19(8) 2_566 1_645
O4W K4 K5 125.8(2) 2_666 1_645
Mo3 K4 K5 133.89(7) . 1_645
O3W K4 K3 135.35(18) . .
O22 K4 K3 70.73(12) . .
O13 K4 K3 29.56(12) 2_566 .
O4W K4 K3 99.2(3) . .
O7 K4 K3 141.49(14) 2_665 .
Cl1 K4 K3 87.77(7) 2_566 .
O4W K4 K3 48.3(2) 2_666 .
Mo3 K4 K3 50.01(4) . .
K5 K4 K3 173.15(7) 1_645 .
O3W K5 O10 176.58(19) 1_465 .
O3W K5 O5W 99.1(3) 1_465 .
O10 K5 O5W 80.8(3) . .
O3W K5 O7 75.5(2) 1_465 2_575
O10 K5 O7 107.53(19) . 2_575
O5W K5 O7 68.1(3) . 2_575
O3W K5 O15 125.63(19) 1_465 .
O10 K5 O15 55.77(14) . .
O5W K5 O15 130.9(3) . .
O7 K5 O15 101.6(2) 2_575 .
O3W K5 O18 75.54(18) 1_465 2_576
O10 K5 O18 101.05(15) . 2_576
O5W K5 O18 87.2(2) . 2_576
O7 K5 O18 137.9(2) 2_575 2_576
O15 K5 O18 120.11(16) . 2_576
O3W K5 O18 122.28(19) 1_465 .
O10 K5 O18 55.42(14) . .
O5W K5 O18 120.5(3) . .
O7 K5 O18 154.8(2) 2_575 .
O15 K5 O18 54.10(13) . .
O18 K5 O18 67.22(16) 2_576 .
O3W K5 Cl1 60.42(15) 1_465 .
O10 K5 Cl1 120.13(12) . .
O5W K5 Cl1 158.0(3) . .
O7 K5 Cl1 96.94(17) 2_575 .
O15 K5 Cl1 66.32(12) . .
O18 K5 Cl1 94.65(13) 2_576 .
O18 K5 Cl1 80.01(12) . .
O3W K5 Mo2 147.28(17) 1_465 .
O10 K5 Mo2 31.35(10) . .
O5W K5 Mo2 109.8(2) . .
O7 K5 Mo2 129.05(17) 2_575 .
O15 K5 Mo2 39.03(9) . .
O18 K5 Mo2 90.63(11) 2_576 .
O18 K5 Mo2 27.62(10) . .
Cl1 K5 Mo2 92.11(7) . .
O3W K5 Mo1 158.34(16) 1_465 .
O10 K5 Mo1 24.78(10) . .
O5W K5 Mo1 72.8(2) . .
O7 K5 Mo1 82.84(15) 2_575 .
O15 K5 Mo1 58.07(11) . .
O18 K5 Mo1 122.94(12) 2_576 .
O18 K5 Mo1 78.15(10) . .
Cl1 K5 Mo1 122.90(7) . .
Mo2 K5 Mo1 51.29(3) . .
O3W K5 K4 40.32(15) 1_465 1_465
O10 K5 K4 141.07(13) . 1_465
O5W K5 K4 63.5(2) . 1_465
O7 K5 K4 46.27(15) 2_575 1_465
O15 K5 K4 142.10(12) . 1_465
O18 K5 K4 92.60(12) 2_576 1_465
O18 K5 K4 158.32(13) . 1_465
Cl1 K5 K4 94.48(7) . 1_465
Mo2 K5 K4 172.40(8) . 1_465
Mo1 K5 K4 121.46(7) . 1_465
O3W K5 K3 96.83(16) 1_465 .
O10 K5 K3 82.49(11) . .
O5W K5 K3 159.2(2) . .
O7 K5 K3 129.34(18) 2_575 .
O15 K5 K3 43.04(11) . .
O18 K5 K3 84.00(12) 2_576 .
O18 K5 K3 38.78(10) . .
Cl1 K5 K3 42.13(5) . .
Mo2 K5 K3 51.69(4) . .
Mo1 K5 K3 96.42(5) . .
K4 K5 K3 135.55(7) 1_465 .
K4 Cl1 K3 105.95(9) 2_566 .
K4 Cl1 K5 139.74(10) 2_566 .
K3 Cl1 K5 93.27(8) . .
C1 O1 Mo1 118.8(4) . .
C1 O1 K1 128.3(4) . .
Mo1 O1 K1 102.73(18) . .
C2 O2 Mo1 115.6(4) . .
C2 O2 K2 124.9(4) . 1_565
Mo1 O2 K2 112.3(2) . 1_565
C2 O3 K2 143.7(5) . 2_665
C4 O4 Mo2 131.7(4) . .
C4 O4 Mo1 131.9(4) . .
Mo2 O4 Mo1 95.47(16) . .
C4 O5 Mo3 130.2(4) . .
C7 O6 K2 132.5(5) . 2_665
C7 O7 K5 153.3(6) . 2_575
C7 O7 K4 117.4(6) . 2_665
K5 O7 K4 89.2(2) 2_575 2_665
Mo1 O8 K1 109.7(2) . .
Mo1 O9 K1 147.0(3) . 2_575
Mo1 O10 Mo2 121.9(2) . .
Mo1 O10 K5 117.1(2) . .
Mo2 O10 K5 99.56(19) . .
C11 O11 Mo4 118.7(4) . .
C12 O12 Mo4 113.7(5) . .
C12 O12 K3 97.0(4) . 2_566
Mo4 O12 K3 141.1(2) . 2_566
C12 O13 K4 140.8(5) . 2_566
C12 O13 K3 92.6(4) . 2_566
K4 O13 K3 123.2(2) 2_566 2_566
C14 O14 Mo4 133.0(4) . .
C14 O14 Mo3 130.5(4) . .
Mo4 O14 Mo3 93.68(16) . .
C14 O15 Mo2 129.0(4) . .
C14 O15 K5 136.5(4) . .
Mo2 O15 K5 89.74(14) . .
C14 O15 K3 102.8(4) . .
Mo2 O15 K3 83.18(15) . .
K5 O15 K3 100.40(16) . .
C17 O17 K1 136.2(6) . 2_565
Mo2 O18 K3 103.0(2) . .
Mo2 O18 K5 137.1(2) . 2_576
K3 O18 K5 103.73(17) . 2_576
Mo2 O18 K5 94.4(2) . .
K3 O18 K5 100.74(15) . .
K5 O18 K5 112.78(16) 2_576 .
Mo2 O20 Mo3 144.5(3) . .
Mo2 O20 K3 94.53(19) . .
Mo3 O20 K3 97.4(2) . .
Mo4 O21 Mo3 122.1(2) . .
Mo4 O21 K2 95.24(16) . .
Mo3 O21 K2 141.2(2) . .
Mo3 O22 K4 121.4(3) . .
Mo3 O23 K3 140.8(3) . 2_566
Mo3 O23 K3 114.3(2) . .
K3 O23 K3 101.17(17) 2_566 .
Mo4 O24 K1 149.1(3) . 2_565
Mo4 O24 K2 107.8(2) . .
K1 O24 K2 102.25(17) 2_565 .
Mo4 O25 K1 127.5(2) . .
O1 C1 C5 108.8(6) . .
O1 C1 C2 108.4(5) . .
C5 C1 C2 112.0(6) . .
O1 C1 C3 108.7(5) . .
C5 C1 C3 110.0(5) . .
C2 C1 C3 108.8(6) . .
O3 C2 O2 125.3(7) . .
O3 C2 C1 120.2(7) . .
O2 C2 C1 114.5(6) . .
C4 C3 C1 116.4(6) . .
O5 C4 O4 123.0(6) . .
O5 C4 C3 118.0(6) . .
O4 C4 C3 119.1(6) . .
C6 C5 C1 112.4(6) . .
C7 C6 C5 110.9(7) . .
O7 C7 O6 121.5(8) . .
O7 C7 C6 126.9(8) . .
O6 C7 C6 111.7(7) . .
O11 C11 C12 108.2(5) . .
O11 C11 C15 109.4(5) . .
C12 C11 C15 111.1(6) . .
O11 C11 C13 108.3(6) . .
C12 C11 C13 109.8(6) . .
C15 C11 C13 109.9(6) . .
O13 C12 O12 123.8(7) . .
O13 C12 C11 121.0(6) . .
O12 C12 C11 115.2(6) . .
O13 C12 K3 65.2(4) . 2_566
O12 C12 K3 59.9(4) . 2_566
C11 C12 K3 166.6(4) . 2_566
C14 C13 C11 114.2(5) . .
O15 C14 O14 123.2(6) . .
O15 C14 C13 118.1(6) . .
O14 C14 C13 118.7(6) . .
C11 C15 C16 113.3(6) . .
C17 C16 C15 115.0(6) . .
O17 C17 O16 122.3(8) . .
O17 C17 C16 125.0(8) . .
O16 C17 C16 112.7(7) . .
K1 O1W K2 88.6(2) . 2_565
K2 O2W K3 126.8(3) . 2_566
K4 O4W K4 124.6(4) . 2_666
K4 O3W K5 96.5(3) . 1_645

loop_
_geom_bond_atom_site_label_1
_geom_bond_atom_site_label_2
_geom_bond_distance
_geom_bond_site_symmetry_2
Mo1 O8 1.709(5) .
Mo1 O9 1.711(5) .
Mo1 O10 1.923(5) .
Mo1 O1 1.957(5) .
Mo1 O2 2.191(5) .
Mo1 O4 2.310(5) .
Mo1 K1 3.7449(16) .
Mo1 K2 4.0785(18) 1_565
Mo1 K5 4.086(2) .
Mo2 O19 1.708(5) .
Mo2 O18 1.720(5) .
Mo2 O20 1.896(5) .
Mo2 O10 1.951(5) .
Mo2 O4 2.267(5) .
Mo2 O15 2.329(4) .
Mo2 K5 3.699(2) .
Mo2 K3 3.810(2) .
Mo3 O22 1.701(5) .
Mo3 O23 1.706(5) .
Mo3 O20 1.930(4) .
Mo3 O21 1.933(4) .
Mo3 O5 2.262(5) .
Mo3 O14 2.313(4) .
Mo3 K4 3.858(2) .
Mo3 K3 3.908(2) .
Mo4 O24 1.699(5) .
Mo4 O25 1.733(5) .
Mo4 O21 1.907(4) .
Mo4 O11 1.935(4) .
Mo4 O12 2.194(5) .
Mo4 O14 2.294(5) .
Mo4 K2 3.6854(19) .
Mo4 K1 4.0842(18) .
K1 O9 2.697(6) 2_575
K1 O1W 2.746(7) .
K1 O24 2.761(5) 2_565
K1 O25 2.790(5) .
K1 O1 2.790(5) .
K1 O8 2.806(5) .
K1 O17 2.813(6) 2_565
K1 K2 4.322(2) 2_565
K2 O3 2.687(6) 2_665
K2 O2 2.707(5) 1_545
K2 O2W 2.791(9) .
K2 O24 2.791(6) .
K2 O6 2.884(7) 2_665
K2 O21 2.984(4) .
K2 O1W 3.408(8) 2_565
K2 Mo1 4.0785(18) 1_545
K2 K1 4.322(2) 2_565
K3 O23 2.791(6) 2_566
K3 O12 2.849(6) 2_566
K3 O23 2.883(5) .
K3 O2W 2.892(8) 2_566
K3 O13 2.970(6) 2_566
K3 O18 3.035(6) .
K3 O20 3.158(6) .
K3 Cl1 3.199(3) .
K3 C12 3.268(8) 2_566
K3 O15 3.304(6) .
K4 O3W 2.671(7) .
K4 O22 2.689(6) .
K4 O13 2.753(6) 2_566
K4 O4W 2.799(14) .
K4 O7 2.964(8) 2_665
K4 Cl1 3.157(3) 2_566
K4 O4W 3.423(15) 2_666
K4 K5 4.102(3) 1_645
K5 O3W 2.825(8) 1_465
K5 O10 2.835(5) .
K5 O5W 2.857(10) .
K5 O7 2.875(7) 2_575
K5 O15 2.884(5) .
K5 O18 3.093(6) 2_576
K5 O18 3.146(6) .
K5 Cl1 3.348(3) .
K5 K4 4.102(3) 1_465
Cl1 K4 3.157(3) 2_566
O1 C1 1.416(8) .
O2 C2 1.274(9) .
O2 K2 2.707(5) 1_565
O3 C2 1.236(9) .
O3 K2 2.687(6) 2_665
O4 C4 1.283(8) .
O5 C4 1.240(8) .
O6 C7 1.336(10) .
O6 K2 2.884(7) 2_665
O7 C7 1.202(10) .
O7 K5 2.875(7) 2_575
O7 K4 2.964(8) 2_665
O9 K1 2.697(6) 2_575
O11 C11 1.429(8) .
O12 C12 1.292(9) .
O12 K3 2.849(6) 2_566
O13 C12 1.237(9) .
O13 K4 2.753(6) 2_566
O13 K3 2.970(6) 2_566
O14 C14 1.283(8) .
O15 C14 1.241(8) .
O17 C17 1.200(9) .
O17 K1 2.813(6) 2_565
O16 C17 1.337(10) .
O18 K5 3.093(6) 2_576
O23 K3 2.791(6) 2_566
O24 K1 2.761(5) 2_565
C1 C5 1.519(10) .
C1 C2 1.535(10) .
C1 C3 1.549(9) .
C3 C4 1.492(10) .
C5 C6 1.516(11) .
C6 C7 1.485(11) .
C11 C12 1.514(11) .
C11 C15 1.521(9) .
C11 C13 1.548(9) .
C12 K3 3.268(8) 2_566
C13 C14 1.518(9) .
C15 C16 1.530(10) .
C16 C17 1.501(11) .
O1W K2 3.408(8) 2_565
O2W K3 2.892(8) 2_566
O4W K4 3.423(15) 2_666
O3W K5 2.825(8) 1_645
